data_4022677
loop_
_publ_author_name
'N. C. Misra'
'K. Panda'
'H. Ila'
'H. Junjappa'

_publ_contact_author_address
;Dept. of Chemistry
Indian Institute of Technology, Kanpur
India - 208016
;
_publ_contact_author_email hila@iitk.ac.in
_publ_contact_author_fax 915122597436
_publ_contact_author_name 'H. Ila'
_publ_contact_author_phone 915122597870
_publ_section_title
;
 An Efficient Highly Regioselective Synthesis of 2,3,4-Trisubstituted
 Pyrroles by Cycloaddition of Polarized Ketene S,S- and N,S- Acetals
 with Activated Methylene Isocyanides
;
_journal_name_full 'Journal of Organic Chemistry'
_journal_page_first 1246
_journal_page_last 1251
_journal_paper_doi 10.1021/jo062139j
_journal_volume 72
_journal_year 2007
_chemical_formula_moiety 'C19 H13 Cl N2 O2 S'
_chemical_formula_sum 'C19 H13 Cl N2 O2 S'
_chemical_formula_weight 368.82
_chemical_name_systematic 4'-(4-Chloro-phenyl)-5-methylsulfanyl-2-phenyl-[4,5']bioxazolyl
_space_group_IT_number 14
_symmetry_cell_setting monoclinic
_symmetry_space_group_name_Hall '-P 2ybc'
_symmetry_space_group_name_H-M 'P 1 21/c 1'
_atom_sites_solution_hydrogens geom
_atom_sites_solution_primary direct
_atom_sites_solution_secondary difmap
_audit_creation_method SHELXL-97
_cell_angle_alpha 90.000(5)
_cell_angle_beta 106.919(5)
_cell_angle_gamma 90.000(5)
_cell_formula_units_Z 4
_cell_length_a 10.574(5)
_cell_length_b 23.386(5)
_cell_length_c 7.047(5)
_cell_measurement_reflns_used 999
_cell_measurement_temperature 100
_cell_measurement_theta_max 28.23
_cell_measurement_theta_min 2.04
_cell_volume 1667.2(15)
_computing_cell_refinement 'SAINT 6.45 ( Bruker, 2003)'
_computing_data_collection 'SMART 5.628 (Bruker, 2003)'
_computing_data_reduction 'SAINT 6.45 ( Bruker, 2003)'
_computing_molecular_graphics 'Diamond 2.1'
_computing_structure_refinement 'SHELXL-97 (Sheldrick, 1997)'
_computing_structure_solution SIR-97
_diffrn_ambient_temperature 100
_diffrn_measured_fraction_theta_full 0.989
_diffrn_measured_fraction_theta_max 0.989
_diffrn_measurement_device_type 'Bruker SMART APEX '
_diffrn_measurement_method /w-scans
_diffrn_radiation_monochromator graphite
_diffrn_radiation_source 'fine-focus sealed tube'
_diffrn_radiation_type MoK\a
_diffrn_radiation_wavelength 0.71069
_diffrn_reflns_av_R_equivalents 0.0485
_diffrn_reflns_av_sigmaI/netI 0.0648
_diffrn_reflns_limit_h_max 14
_diffrn_reflns_limit_h_min -12
_diffrn_reflns_limit_k_max 31
_diffrn_reflns_limit_k_min -21
_diffrn_reflns_limit_l_max 9
_diffrn_reflns_limit_l_min -9
_diffrn_reflns_number 10924
_diffrn_reflns_theta_full 28.34
_diffrn_reflns_theta_max 28.34
_diffrn_reflns_theta_min 2.01
_diffrn_standards_decay_% 0.05
_exptl_absorpt_coefficient_mu 0.370
_exptl_absorpt_correction_T_max 0.9570
_exptl_absorpt_correction_T_min 0.9432
_exptl_absorpt_correction_type empirical
_exptl_absorpt_process_details 'SADABS 2.10 (Bruker 2003)'
_exptl_crystal_colour colorless
_exptl_crystal_density_diffrn 1.469
_exptl_crystal_density_method 'not measured'
_exptl_crystal_description Rectangular
_exptl_crystal_F_000 760
_exptl_crystal_size_max 0.16
_exptl_crystal_size_mid 0.14
_exptl_crystal_size_min 0.12
_refine_diff_density_max 0.590
_refine_diff_density_min -0.650
_refine_diff_density_rms 0.135
_refine_ls_extinction_method none
_refine_ls_goodness_of_fit_ref 1.566
_refine_ls_hydrogen_treatment mixed
_refine_ls_matrix_type full
_refine_ls_number_parameters 226
_refine_ls_number_reflns 4122
_refine_ls_number_restraints 0
_refine_ls_restrained_S_all 1.566
_refine_ls_R_factor_all 0.0919
_refine_ls_R_factor_gt 0.0602
_refine_ls_shift/su_max 0.213
_refine_ls_shift/su_mean 0.022
_refine_ls_structure_factor_coef Fsqd
_refine_ls_weighting_details 'calc w=1/[\s^2^(Fo^2^)+(0.0595P)^2^+0.5614P] where P=(Fo^2^+2Fc^2^)/3'
_refine_ls_weighting_scheme calc
_refine_ls_wR_factor_gt 0.1368
_refine_ls_wR_factor_ref 0.1982
_reflns_number_gt 3001
_reflns_number_total 4122
_reflns_threshold_expression >2sigma(I)
_cod_data_source_file jo062139jsi20061016_022817.cif
_cod_data_source_block 23
_cod_depositor_comments
;
The following automatic conversions were performed:
'_symmetry_cell_setting' value 'Monoclinic' changed to 'monoclinic'
according to '/home/saulius/struct/CIF-dictionaries/cif_core.dic'
dictionary named 'cif_core.dic' version 2.4.1 from 2010-06-29.

Automatic conversion script
Id: cif_fix_enum 1527 2010-12-29 10:47:43Z saulius 
;
_cod_original_sg_symbol_H-M 'P 21/c'
_cod_database_code 4022677

loop_
_symmetry_equiv_pos_as_xyz
'x, y, z'
'-x, y+1/2, -z+1/2'
'-x, -y, -z'
'x, -y-1/2, z-1/2'

loop_
_atom_site_label
_atom_site_type_symbol
_atom_site_fract_x
_atom_site_fract_y
_atom_site_fract_z
_atom_site_U_iso_or_equiv
_atom_site_adp_type
_atom_site_occupancy
_atom_site_symmetry_multiplicity
_atom_site_calc_flag
_atom_site_refinement_flags
Cl1 Cl 0.05394(9) -0.24335(4) 0.43144(14) 0.0256(3) Uani 1 1 d .
S1 S 0.84426(9) 0.02386(4) 1.01935(15) 0.0250(3) Uani 1 1 d .
O1 O 0.5997(2) 0.05540(10) 0.8091(3) 0.0167(5) Uani 1 1 d .
O2 O 0.7719(2) -0.10395(10) 1.0266(3) 0.0188(5) Uani 1 1 d .
N1 N 0.4778(3) -0.02365(12) 0.7486(4) 0.0178(6) Uani 1 1 d .
N2 N 0.6820(3) -0.19058(13) 0.9688(4) 0.0190(6) Uani 1 1 d .
C1 C 0.4798(3) 0.03098(15) 0.7239(5) 0.0154(7) Uani 1 1 d .
C2 C 0.6049(3) -0.03804(15) 0.8543(5) 0.0162(7) Uani 1 1 d .
C3 C 0.6802(3) 0.00992(15) 0.8909(5) 0.0200(8) Uani 1 1 d .
C4 C 0.8786(4) 0.08407(17) 0.8831(7) 0.0359(11) Uani 1 1 d .
H4A H 0.9684 0.0962 0.9407 0.054 Uiso 1 1 calc R
H4B H 0.8199 0.1149 0.8886 0.054 Uiso 1 1 calc R
H4C H 0.8658 0.0732 0.7474 0.054 Uiso 1 1 calc R
C5 C 0.3695(3) 0.06791(15) 0.6192(5) 0.0180(7) Uani 1 1 d .
C6 C 0.3862(3) 0.12633(15) 0.6010(5) 0.0197(8) Uani 1 1 d .
H6 H 0.4687 0.1429 0.6567 0.024 Uiso 1 1 calc R
C7 C 0.2799(3) 0.16014(16) 0.4997(5) 0.0217(8) Uani 1 1 d .
H7 H 0.2907 0.1994 0.4894 0.026 Uiso 1 1 calc R
C8 C 0.1574(4) 0.13504(16) 0.4138(5) 0.0229(8) Uani 1 1 d .
H8 H 0.0867 0.1573 0.3424 0.027 Uiso 1 1 calc R
C9 C 0.1407(4) 0.07683(17) 0.4345(5) 0.0250(8) Uani 1 1 d .
H9 H 0.0582 0.0603 0.3792 0.030 Uiso 1 1 calc R
C10 C 0.2465(3) 0.04291(16) 0.5374(5) 0.0194(7) Uani 1 1 d .
H10 H 0.2349 0.0039 0.5514 0.023 Uiso 1 1 calc R
C11 C 0.6430(3) -0.09671(15) 0.9111(5) 0.0158(7) Uani 1 1 d .
C12 C 0.7855(3) -0.16149(15) 1.0533(5) 0.0194(8) Uani 1 1 d .
H12 H 0.8640 -0.1784 1.1273 0.023 Uiso 1 1 calc R
C13 C 0.5857(3) -0.14953(15) 0.8751(5) 0.0176(7) Uani 1 1 d .
C14 C 0.4543(3) -0.16998(15) 0.7620(5) 0.0172(7) Uani 1 1 d .
C15 C 0.3386(3) -0.13797(15) 0.7364(5) 0.0181(7) Uani 1 1 d .
H15 H 0.3441 -0.1012 0.7886 0.022 Uiso 1 1 calc R
C16 C 0.2165(3) -0.16006(15) 0.6348(5) 0.0195(8) Uani 1 1 d .
H16 H 0.1404 -0.1384 0.6193 0.023 Uiso 1 1 calc R
C17 C 0.2081(3) -0.21428(16) 0.5570(5) 0.0209(8) Uani 1 1 d .
C18 C 0.3207(3) -0.24749(16) 0.5788(5) 0.0211(8) Uani 1 1 d .
H18 H 0.3141 -0.2843 0.5268 0.025 Uiso 1 1 calc R
C19 C 0.4426(4) -0.22480(15) 0.6794(5) 0.0203(8) Uani 1 1 d .
H19 H 0.5184 -0.2465 0.6924 0.024 Uiso 1 1 calc R

loop_
_atom_site_aniso_label
_atom_site_aniso_U_11
_atom_site_aniso_U_22
_atom_site_aniso_U_33
_atom_site_aniso_U_23
_atom_site_aniso_U_13
_atom_site_aniso_U_12
Cl1 0.0196(4) 0.0315(5) 0.0241(5) -0.0063(4) 0.0040(4) -0.0041(4)
S1 0.0167(4) 0.0215(5) 0.0342(6) 0.0018(4) 0.0033(4) -0.0028(4)
O1 0.0154(12) 0.0142(12) 0.0196(12) -0.0019(10) 0.0034(10) 0.0012(9)
O2 0.0198(13) 0.0168(13) 0.0190(12) -0.0002(10) 0.0042(10) 0.0012(10)
N1 0.0206(15) 0.0142(15) 0.0200(15) -0.0012(12) 0.0079(12) -0.0010(11)
N2 0.0192(15) 0.0164(16) 0.0212(15) 0.0015(12) 0.0054(12) 0.0006(12)
C1 0.0126(16) 0.0174(18) 0.0165(16) -0.0043(14) 0.0049(13) -0.0048(13)
C2 0.0160(16) 0.0201(18) 0.0122(15) 0.0001(14) 0.0038(13) -0.0017(13)
C3 0.0206(18) 0.0204(19) 0.0213(18) 0.0027(15) 0.0097(15) 0.0018(14)
C4 0.0159(19) 0.027(2) 0.061(3) 0.005(2) 0.0064(19) -0.0122(16)
C5 0.0176(17) 0.0200(19) 0.0173(17) -0.0022(14) 0.0065(14) -0.0001(14)
C6 0.0216(18) 0.0194(19) 0.0197(18) -0.0039(15) 0.0083(14) -0.0035(14)
C7 0.0219(18) 0.022(2) 0.0236(19) 0.0003(16) 0.0103(15) 0.0029(14)
C8 0.0228(19) 0.024(2) 0.0209(18) -0.0018(16) 0.0056(15) 0.0079(15)
C9 0.0211(19) 0.026(2) 0.027(2) -0.0013(17) 0.0061(16) -0.0002(15)
C10 0.0169(17) 0.0200(19) 0.0195(17) 0.0027(15) 0.0024(14) -0.0018(14)
C11 0.0127(16) 0.0187(18) 0.0162(17) -0.0019(14) 0.0048(13) 0.0011(13)
C12 0.0181(17) 0.0159(18) 0.0230(18) 0.0006(15) 0.0043(14) 0.0017(14)
C13 0.0140(16) 0.0222(19) 0.0176(17) 0.0005(15) 0.0060(13) 0.0045(14)
C14 0.0206(17) 0.0193(18) 0.0128(16) 0.0013(14) 0.0066(13) -0.0008(14)
C15 0.0177(17) 0.0141(17) 0.0247(18) 0.0043(14) 0.0095(14) 0.0006(13)
C16 0.0203(17) 0.0173(18) 0.0220(18) 0.0037(15) 0.0078(14) 0.0005(14)
C17 0.0214(18) 0.024(2) 0.0170(17) 0.0008(15) 0.0050(14) -0.0023(15)
C18 0.0156(17) 0.025(2) 0.0243(19) -0.0063(16) 0.0080(15) -0.0025(14)
C19 0.0257(19) 0.0175(18) 0.0201(18) -0.0005(15) 0.0107(15) 0.0015(14)

loop_
_atom_type_symbol
_atom_type_description
_atom_type_scat_dispersion_real
_atom_type_scat_dispersion_imag
_atom_type_scat_source
C C 0.0033 0.0016 'International Tables Vol C Tables 4.2.6.8 and 6.1.1.4'
H H 0.0000 0.0000 'International Tables Vol C Tables 4.2.6.8 and 6.1.1.4'
N N 0.0061 0.0033 'International Tables Vol C Tables 4.2.6.8 and 6.1.1.4'
O O 0.0106 0.0060 'International Tables Vol C Tables 4.2.6.8 and 6.1.1.4'
Cl Cl 0.1484 0.1585 'International Tables Vol C Tables 4.2.6.8 and 6.1.1.4'
S S 0.1246 0.1234 'International Tables Vol C Tables 4.2.6.8 and 6.1.1.4'

loop_
_geom_angle_atom_site_label_1
_geom_angle_atom_site_label_2
_geom_angle_atom_site_label_3
_geom_angle
C3 S1 C4 101.23(18)
C1 O1 C3 104.1(3)
C12 O2 C11 104.4(3)
C1 N1 C2 105.3(3)
C12 N2 C13 105.0(3)
N1 C1 O1 113.9(3)
N1 C1 C5 127.5(3)
O1 C1 C5 118.5(3)
C3 C2 N1 109.1(3)
C3 C2 C11 128.9(3)
N1 C2 C11 122.0(3)
C2 C3 O1 107.6(3)
C2 C3 S1 134.1(3)
O1 C3 S1 118.3(3)
C6 C5 C10 120.3(3)
C6 C5 C1 121.4(3)
C10 C5 C1 118.2(3)
C7 C6 C5 120.1(3)
C6 C7 C8 119.7(4)
C7 C8 C9 120.0(3)
C10 C9 C8 120.5(3)
C9 C10 C5 119.3(3)
C13 C11 O2 107.9(3)
C13 C11 C2 136.8(3)
O2 C11 C2 115.2(3)
N2 C12 O2 114.8(3)
C11 C13 N2 107.8(3)
C11 C13 C14 134.0(3)
N2 C13 C14 118.1(3)
C19 C14 C15 117.9(3)
C19 C14 C13 118.7(3)
C15 C14 C13 123.3(3)
C16 C15 C14 121.1(3)
C17 C16 C15 119.6(3)
C16 C17 C18 121.1(3)
C16 C17 Cl1 120.2(3)
C18 C17 Cl1 118.7(3)
C19 C18 C17 118.8(3)
C18 C19 C14 121.4(3)

loop_
_geom_bond_atom_site_label_1
_geom_bond_atom_site_label_2
_geom_bond_distance
Cl1 C17 1.750(4)
S1 C3 1.738(4)
S1 C4 1.800(4)
O1 C1 1.361(4)
O1 C3 1.379(4)
O2 C12 1.360(4)
O2 C11 1.380(4)
N1 C1 1.290(4)
N1 C2 1.375(4)
N2 C12 1.279(4)
N2 C13 1.415(4)
C1 C5 1.466(5)
C2 C3 1.356(5)
C2 C11 1.453(5)
C5 C6 1.388(5)
C5 C10 1.389(5)
C6 C7 1.390(5)
C7 C8 1.390(5)
C8 C9 1.386(5)
C9 C10 1.390(5)
C11 C13 1.367(5)
C13 C14 1.466(5)
C14 C19 1.398(5)
C14 C15 1.400(5)
C15 C16 1.382(5)
C16 C17 1.374(5)
C17 C18 1.392(5)
C18 C19 1.383(5)

loop_
_geom_torsion_atom_site_label_1
_geom_torsion_atom_site_label_2
_geom_torsion_atom_site_label_3
_geom_torsion_atom_site_label_4
_geom_torsion
C2 N1 C1 O1 -1.2(4)
C2 N1 C1 C5 179.6(3)
C3 O1 C1 N1 1.5(4)
C3 O1 C1 C5 -179.2(3)
C1 N1 C2 C3 0.4(4)
C1 N1 C2 C11 -179.7(3)
N1 C2 C3 O1 0.5(4)
C11 C2 C3 O1 -179.4(3)
N1 C2 C3 S1 177.8(3)
C11 C2 C3 S1 -2.1(6)
C1 O1 C3 C2 -1.2(4)
C1 O1 C3 S1 -179.0(2)
C4 S1 C3 C2 149.8(4)
C4 S1 C3 O1 -33.2(3)
N1 C1 C5 C6 -178.9(3)
O1 C1 C5 C6 1.9(5)
N1 C1 C5 C10 0.9(5)
O1 C1 C5 C10 -178.2(3)
C10 C5 C6 C7 -0.3(5)
C1 C5 C6 C7 179.5(3)
C5 C6 C7 C8 -1.1(5)
C6 C7 C8 C9 2.0(5)
C7 C8 C9 C10 -1.3(5)
C8 C9 C10 C5 -0.1(5)
C6 C5 C10 C9 1.0(5)
C1 C5 C10 C9 -178.9(3)
C12 O2 C11 C13 0.3(4)
C12 O2 C11 C2 -177.6(3)
C3 C2 C11 C13 -173.5(4)
N1 C2 C11 C13 6.6(6)
C3 C2 C11 O2 3.6(5)
N1 C2 C11 O2 -176.4(3)
C13 N2 C12 O2 -0.6(4)
C11 O2 C12 N2 0.2(4)
O2 C11 C13 N2 -0.7(4)
C2 C11 C13 N2 176.5(4)
O2 C11 C13 C14 -178.9(3)
C2 C11 C13 C14 -1.7(7)
C12 N2 C13 C11 0.8(4)
C12 N2 C13 C14 179.3(3)
C11 C13 C14 C19 151.2(4)
N2 C13 C14 C19 -26.9(5)
C11 C13 C14 C15 -30.6(6)
N2 C13 C14 C15 151.4(3)
C19 C14 C15 C16 0.8(5)
C13 C14 C15 C16 -177.5(3)
C14 C15 C16 C17 -0.2(5)
C15 C16 C17 C18 0.1(5)
C15 C16 C17 Cl1 179.0(3)
C16 C17 C18 C19 -0.6(5)
Cl1 C17 C18 C19 -179.5(3)
C17 C18 C19 C14 1.2(5)
C15 C14 C19 C18 -1.3(5)
C13 C14 C19 C18 177.0(3)

loop_
_cod_related_entry_id
_cod_related_entry_database
_cod_related_entry_code
1 ChemSpider 17264369
